data_7214128
loop_
_publ_author_name
'Qi, Feng'
'Stein, Robin S.'
'Fri\<s\<ci\'c, Tomislav'

_publ_section_title
;
 Mimicking mineral neogenesis for the clean synthesis of metal--organic
 materials from mineral feedstocks: coordination polymers, MOFs and metal
 oxide separation
;
_journal_issue 1
_journal_name_full 'Green Chemistry'
_journal_page_first 121
_journal_paper_doi 10.1039/c3gc41370e
_journal_volume 16
_journal_year 2014
_chemical_formula_sum 'C8 H20 N2 O4'
_chemical_formula_weight 208.26
_chemical_name_common (pa)2(ox)
_chemical_name_systematic
;
1-propylammonium oxalate
;
_space_group_IT_number 33
_symmetry_cell_setting orthorhombic
_symmetry_space_group_name_Hall 'P 2c -2n'
_symmetry_space_group_name_H-M 'P n a 21'
_atom_sites_solution_hydrogens geom
_atom_sites_solution_primary direct
_atom_sites_solution_secondary difmap
_audit_creation_method SHELXL-97
_cell_angle_alpha 90.00
_cell_angle_beta 90.00
_cell_angle_gamma 90.00
_cell_formula_units_Z 4
_cell_length_a 11.0906(3)
_cell_length_b 14.6981(5)
_cell_length_c 7.6029(8)
_cell_measurement_reflns_used 4563
_cell_measurement_temperature 250(2)
_cell_measurement_theta_max 26.02
_cell_measurement_theta_min 1.00
_cell_volume 1239.35(14)
_computing_structure_refinement 'SHELXL-97 (Sheldrick, 1997)'
_diffrn_ambient_temperature 250(2)
_diffrn_measured_fraction_theta_full 0.990
_diffrn_measured_fraction_theta_max 0.990
_diffrn_radiation_monochromator graphite
_diffrn_radiation_source 'fine-focus sealed tube'
_diffrn_radiation_type MoK\a
_diffrn_radiation_wavelength 0.71073
_diffrn_reflns_av_R_equivalents 0.0352
_diffrn_reflns_av_sigmaI/netI 0.0329
_diffrn_reflns_limit_h_max 13
_diffrn_reflns_limit_h_min -13
_diffrn_reflns_limit_k_max 18
_diffrn_reflns_limit_k_min -16
_diffrn_reflns_limit_l_max 9
_diffrn_reflns_limit_l_min -7
_diffrn_reflns_number 6064
_diffrn_reflns_theta_full 26.04
_diffrn_reflns_theta_max 26.04
_diffrn_reflns_theta_min 3.53
_exptl_absorpt_coefficient_mu 0.088
_exptl_absorpt_correction_T_max 0.995
_exptl_absorpt_correction_T_min 0.898
_exptl_absorpt_correction_type multi-scan
_exptl_absorpt_process_details
;

multi-scan from symmetry-related measurements

Sortav (Blessing 1995)

;
_exptl_crystal_colour colourless
_exptl_crystal_density_diffrn 1.116
_exptl_crystal_density_method 'not measured'
_exptl_crystal_description prism
_exptl_crystal_F_000 456
_exptl_crystal_size_max 0.28
_exptl_crystal_size_mid 0.23
_exptl_crystal_size_min 0.12
_refine_diff_density_max 0.370
_refine_diff_density_min -0.230
_refine_diff_density_rms 0.054
_refine_ls_abs_structure_details 'Flack H D (1983), Acta Cryst. A39, 876-881'
_refine_ls_abs_structure_Flack -2(7)
_refine_ls_extinction_method none
_refine_ls_goodness_of_fit_ref 1.050
_refine_ls_hydrogen_treatment constr
_refine_ls_matrix_type full
_refine_ls_number_parameters 130
_refine_ls_number_reflns 1310
_refine_ls_number_restraints 1
_refine_ls_restrained_S_all 1.049
_refine_ls_R_factor_all 0.1177
_refine_ls_R_factor_gt 0.0807
_refine_ls_shift/su_max 0.000
_refine_ls_shift/su_mean 0.000
_refine_ls_structure_factor_coef Fsqd
_refine_ls_weighting_details 'calc w=1/[\s^2^(Fo^2^)+(0.1302P)^2^+0.8975P] where P=(Fo^2^+2Fc^2^)/3'
_refine_ls_weighting_scheme calc
_refine_ls_wR_factor_gt 0.2215
_refine_ls_wR_factor_ref 0.2622
_reflns_number_gt 856
_reflns_number_total 1310
_reflns_threshold_expression >2sigma(I)
_cod_data_source_file c3gc41370e.txt
_cod_data_source_block wj1045
_cod_original_sg_symbol_H-M Pna21
_cod_database_code 7214128

loop_
_symmetry_equiv_pos_as_xyz
'x, y, z'
'-x, -y, z+1/2'
'x+1/2, -y+1/2, z'
'-x+1/2, y+1/2, z+1/2'

loop_
_atom_site_label
_atom_site_type_symbol
_atom_site_fract_x
_atom_site_fract_y
_atom_site_fract_z
_atom_site_U_iso_or_equiv
_atom_site_adp_type
_atom_site_occupancy
_atom_site_symmetry_multiplicity
_atom_site_calc_flag
_atom_site_refinement_flags
N1 N 0.0775(3) 0.9618(3) 0.7275(11) 0.0580(12) Uani 1 1 d .
H1N H 0.1013 0.9872 0.8294 0.070 Uiso 1 1 calc R
H2N H -0.0014 0.9731 0.7105 0.070 Uiso 1 1 calc R
H3N H 0.1203 0.9858 0.6381 0.070 Uiso 1 1 calc R
C1 C 0.2554(10) 0.7491(8) 0.719(3) 0.182(7) Uani 1 1 d .
H1C H 0.3421 0.7401 0.7165 0.273 Uiso 1 1 calc R
H1D H 0.2212 0.7297 0.6072 0.273 Uiso 1 1 calc R
H1E H 0.2206 0.7135 0.8132 0.273 Uiso 1 1 calc R
C2 C 0.2301(7) 0.8411(6) 0.745(2) 0.121(4) Uani 1 1 d .
H2A H 0.2740 0.8769 0.6576 0.146 Uiso 1 1 calc R
H2B H 0.2603 0.8588 0.8616 0.146 Uiso 1 1 calc R
C3 C 0.0971(5) 0.8652(5) 0.7344(19) 0.0885(18) Uani 1 1 d .
H3A H 0.0624 0.8370 0.6291 0.106 Uiso 1 1 calc R
H3B H 0.0553 0.8402 0.8371 0.106 Uiso 1 1 calc R
C5 C 0.4645(11) 0.6985(5) 0.242(3) 0.180(6) Uani 1 1 d .
H5A H 0.4319 0.6613 0.3357 0.271 Uiso 1 1 calc R
H5B H 0.5441 0.6765 0.2102 0.271 Uiso 1 1 calc R
H5C H 0.4119 0.6949 0.1399 0.271 Uiso 1 1 calc R
C6 C 0.4735(10) 0.8003(8) 0.3049(16) 0.126(3) Uani 1 1 d .
H6A H 0.3939 0.8284 0.2925 0.151 Uiso 1 1 calc R
H6B H 0.4938 0.8004 0.4304 0.151 Uiso 1 1 calc R
C7 C 0.5497(8) 0.8493(6) 0.225(3) 0.165(6) Uani 1 1 d .
H7A H 0.5414 0.8333 0.1003 0.198 Uiso 1 1 calc R
H7B H 0.6288 0.8265 0.2614 0.198 Uiso 1 1 calc R
C8 C 0.7516(5) 0.9821(5) -0.3707(9) 0.049(2) Uani 1 1 d .
C9 C 0.7515(6) 0.9810(6) -0.1662(8) 0.053(2) Uani 1 1 d .
O10 O 0.6517(6) 0.9918(5) -0.0936(5) 0.082(2) Uani 1 1 d .
O11 O 0.6541(6) 0.9886(5) -0.4429(5) 0.083(2) Uani 1 1 d .
N12 N 0.5601(3) 0.9481(3) 0.2284(11) 0.0549(10) Uani 1 1 d .
H4N H 0.4872 0.9731 0.2093 0.066 Uiso 1 1 calc R
H5N H 0.6115 0.9663 0.1439 0.066 Uiso 1 1 calc R
H6N H 0.5880 0.9658 0.3341 0.066 Uiso 1 1 calc R
O14 O 0.8493(6) 0.9730(4) -0.4440(5) 0.0658(16) Uani 1 1 d .
O13 O 0.8513(6) 0.9727(5) -0.0916(5) 0.0779(19) Uani 1 1 d .

loop_
_atom_site_aniso_label
_atom_site_aniso_U_11
_atom_site_aniso_U_22
_atom_site_aniso_U_33
_atom_site_aniso_U_23
_atom_site_aniso_U_13
_atom_site_aniso_U_12
N1 0.0363(17) 0.102(3) 0.0356(19) -0.010(4) 0.001(4) 0.0089(18)
C1 0.171(10) 0.159(10) 0.22(2) -0.083(16) -0.011(14) 0.068(8)
C2 0.105(5) 0.113(6) 0.146(9) -0.052(9) -0.001(8) 0.028(4)
C3 0.079(4) 0.105(5) 0.082(4) 0.013(7) 0.003(6) 0.012(3)
C5 0.234(12) 0.063(4) 0.244(17) -0.009(13) 0.045(17) -0.018(6)
C6 0.158(9) 0.134(8) 0.086(6) -0.015(6) 0.012(7) 0.001(7)
C7 0.105(6) 0.099(6) 0.290(19) 0.052(13) 0.059(12) -0.018(5)
C8 0.035(5) 0.081(5) 0.030(4) 0.001(4) -0.005(3) 0.004(3)
C9 0.045(5) 0.087(6) 0.028(4) 0.003(4) -0.004(3) -0.004(4)
O10 0.033(4) 0.178(6) 0.036(3) 0.009(4) 0.010(3) 0.008(4)
O11 0.048(4) 0.168(6) 0.031(3) -0.004(4) -0.004(3) 0.016(4)
N12 0.0390(17) 0.089(3) 0.0371(18) -0.001(4) 0.002(4) -0.0036(17)
O14 0.042(4) 0.125(5) 0.031(2) 0.013(3) 0.005(3) 0.014(3)
O13 0.041(4) 0.154(6) 0.038(3) -0.004(4) -0.010(3) 0.009(4)

loop_
_atom_type_symbol
_atom_type_description
_atom_type_scat_dispersion_real
_atom_type_scat_dispersion_imag
_atom_type_scat_source
C C 0.0033 0.0016 'International Tables Vol C Tables 4.2.6.8 and 6.1.1.4'
H H 0.0000 0.0000 'International Tables Vol C Tables 4.2.6.8 and 6.1.1.4'
N N 0.0061 0.0033 'International Tables Vol C Tables 4.2.6.8 and 6.1.1.4'
O O 0.0106 0.0060 'International Tables Vol C Tables 4.2.6.8 and 6.1.1.4'

loop_
_geom_angle_atom_site_label_1
_geom_angle_atom_site_label_2
_geom_angle_atom_site_label_3
_geom_angle
C3 N1 H1N 109.5
C3 N1 H2N 109.5
H1N N1 H2N 109.5
C3 N1 H3N 109.5
H1N N1 H3N 109.5
H2N N1 H3N 109.5
C2 C1 H1C 109.5
C2 C1 H1D 109.5
H1C C1 H1D 109.5
C2 C1 H1E 109.5
H1C C1 H1E 109.5
H1D C1 H1E 109.5
C1 C2 C3 114.4(8)
C1 C2 H2A 108.7
C3 C2 H2A 108.7
C1 C2 H2B 108.7
C3 C2 H2B 108.7
H2A C2 H2B 107.6
N1 C3 C2 112.3(6)
N1 C3 H3A 109.1
C2 C3 H3A 109.1
N1 C3 H3B 109.1
C2 C3 H3B 109.1
H3A C3 H3B 107.9
C6 C5 H5A 109.5
C6 C5 H5B 109.5
H5A C5 H5B 109.5
C6 C5 H5C 109.5
H5A C5 H5C 109.5
H5B C5 H5C 109.5
C7 C6 C5 115.9(12)
C7 C6 H6A 108.3
C5 C6 H6A 108.3
C7 C6 H6B 108.3
C5 C6 H6B 108.3
H6A C6 H6B 107.4
C6 C7 N12 127.7(13)
C6 C7 H7A 105.4
N12 C7 H7A 105.4
C6 C7 H7B 105.4
N12 C7 H7B 105.4
H7A C7 H7B 106.0
O11 C8 O14 126.1(8)
O11 C8 C9 116.9(7)
O14 C8 C9 117.0(7)
O10 C9 O13 126.7(7)
O10 C9 C8 116.2(7)
O13 C9 C8 117.0(7)
C7 N12 H4N 109.5
C7 N12 H5N 109.5
H4N N12 H5N 109.5
C7 N12 H6N 109.5
H4N N12 H6N 109.5
H5N N12 H6N 109.5

loop_
_geom_bond_atom_site_label_1
_geom_bond_atom_site_label_2
_geom_bond_distance
N1 C3 1.438(8)
N1 H1N 0.9000
N1 H2N 0.9000
N1 H3N 0.9000
C1 C2 1.396(13)
C1 H1C 0.9700
C1 H1D 0.9700
C1 H1E 0.9700
C2 C3 1.519(9)
C2 H2A 0.9800
C2 H2B 0.9800
C3 H3A 0.9800
C3 H3B 0.9800
C5 C6 1.575(14)
C5 H5A 0.9700
C5 H5B 0.9700
C5 H5C 0.9700
C6 C7 1.266(14)
C6 H6A 0.9800
C6 H6B 0.9800
C7 N12 1.456(10)
C7 H7A 0.9800
C7 H7B 0.9800
C8 O11 1.216(8)
C8 O14 1.226(8)
C8 C9 1.555(6)
C9 O10 1.247(8)
C9 O13 1.249(8)
N12 H4N 0.9000
N12 H5N 0.9000
N12 H6N 0.9000

loop_
_geom_torsion_atom_site_label_1
_geom_torsion_atom_site_label_2
_geom_torsion_atom_site_label_3
_geom_torsion_atom_site_label_4
_geom_torsion
C1 C2 C3 N1 -168.3(17)
C5 C6 C7 N12 166.0(16)
O11 C8 C9 O10 -3.7(15)
O14 C8 C9 O10 178.8(6)
O11 C8 C9 O13 178.8(6)
O14 C8 C9 O13 1.3(15)
